data_1561563
loop_
_publ_author_name
'Sanjeewa, Liurukara D.'
'McMillen, Colin D.'
'Willett, Daniel'
'Chumanov, George'
'Kolis, Joseph W.'

_publ_section_title
;
 Hydrothermal synthesis of single crystals of transition metal vanadates
 in the glaserite phase
;
_journal_name_full 'Journal of Solid State Chemistry'
_journal_page_first 61
_journal_page_last 68
_journal_paper_doi 10.1016/j.jssc.2015.07.039
_journal_volume 236
_journal_year 2016
_chemical_formula_sum 'Ba K2 Mn O8 V2'
_chemical_formula_weight 500.36
_space_group_IT_number 164
_space_group_name_Hall '-P 3 2"'
_space_group_name_H-M_alt 'P -3 m 1'
_symmetry_cell_setting trigonal
_symmetry_space_group_name_H-M 'P -3 m 1'
_atom_sites_solution_hydrogens none
_atom_sites_solution_primary direct
_atom_sites_solution_secondary difmap
_audit_creation_method SHELXL-97
_cell_angle_alpha 90.00
_cell_angle_beta 90.00
_cell_angle_gamma 120.00
_cell_formula_units_Z 1
_cell_length_a 5.7340(8)
_cell_length_b 5.7340(8)
_cell_length_c 7.3859(15)
_cell_measurement_reflns_used 1297
_cell_measurement_temperature 293(2)
_cell_measurement_theta_max 26.0335
_cell_measurement_theta_min 2.7575
_cell_volume 210.30(6)
_computing_cell_refinement 'CrystalClear (Rigaku/MSC, 2006)'
_computing_data_collection 'CrystalClear (Rigaku/MSC, 2006)'
_computing_data_reduction 'CrystalClear (Rigaku/MSC, 2006)'
_computing_molecular_graphics 'DIAMOND (Bradenburg, 1999)'
_computing_publication_material 'SHELXL-97 (Sheldrick, 1997)'
_computing_structure_refinement 'SHELXL-97 (Sheldrick, 1997)'
_computing_structure_solution 'SHELXS-97 (Sheldrick, 1990)'
_diffrn_ambient_temperature 293(2)
_diffrn_detector_area_resol_mean 14.6199
_diffrn_measured_fraction_theta_full 0.995
_diffrn_measured_fraction_theta_max 0.995
_diffrn_measurement_device_type 'Rigaku AFC8S'
_diffrn_measurement_method '\w scans'
_diffrn_radiation_monochromator graphite
_diffrn_radiation_source 'fine-focus sealed tube'
_diffrn_radiation_type MoK\a
_diffrn_radiation_wavelength 0.71073
_diffrn_reflns_av_R_equivalents 0.0696
_diffrn_reflns_av_sigmaI/netI 0.0265
_diffrn_reflns_limit_h_max 7
_diffrn_reflns_limit_h_min -7
_diffrn_reflns_limit_k_max 7
_diffrn_reflns_limit_k_min -7
_diffrn_reflns_limit_l_max 9
_diffrn_reflns_limit_l_min -9
_diffrn_reflns_number 1834
_diffrn_reflns_theta_full 26.03
_diffrn_reflns_theta_max 26.03
_diffrn_reflns_theta_min 2.76
_diffrn_standards_decay_% 0
_diffrn_standards_interval_count 0
_diffrn_standards_interval_time 0
_diffrn_standards_number 0
_exptl_absorpt_coefficient_mu 9.239
_exptl_absorpt_correction_T_max 1.0000
_exptl_absorpt_correction_T_min 0.6376
_exptl_absorpt_correction_type multi-scan
_exptl_absorpt_process_details 'REQAB, CrystalClear'
_exptl_crystal_colour yellow-green
_exptl_crystal_density_diffrn 3.951
_exptl_crystal_density_method 'not measured'
_exptl_crystal_description plate
_exptl_crystal_F_000 229
_exptl_crystal_size_max 0.26
_exptl_crystal_size_mid 0.24
_exptl_crystal_size_min 0.15
_refine_diff_density_max 0.563
_refine_diff_density_min -0.888
_refine_diff_density_rms 0.243
_refine_ls_extinction_coef 0.229(17)
_refine_ls_extinction_expression Fc^*^=kFc[1+0.001xFc^2^\l^3^/sin(2\q)]^-1/4^
_refine_ls_extinction_method SHELXL
_refine_ls_goodness_of_fit_ref 1.124
_refine_ls_hydrogen_treatment none
_refine_ls_matrix_type full
_refine_ls_number_parameters 22
_refine_ls_number_reflns 185
_refine_ls_number_restraints 0
_refine_ls_restrained_S_all 1.124
_refine_ls_R_factor_all 0.0225
_refine_ls_R_factor_gt 0.0224
_refine_ls_shift/su_max 0.000
_refine_ls_shift/su_mean 0.000
_refine_ls_structure_factor_coef Fsqd
_refine_ls_weighting_details 'calc w=1/[\s^2^(Fo^2^)+(0.0344P)^2^+0.3025P] where P=(Fo^2^+2Fc^2^)/3'
_refine_ls_weighting_scheme calc
_refine_ls_wR_factor_gt 0.0541
_refine_ls_wR_factor_ref 0.0542
_reflns_number_gt 182
_reflns_number_total 185
_reflns_threshold_expression >2sigma(I)
_cod_data_source_file JSSC-2016-236-61.cif
_cod_data_source_block K2BaMnV2O8
_cod_depositor_comments
;
The following automatic conversions were performed:

data item '_symmetry_cell_setting' value 'Trigonal' was changed to
'trigonal' in accordance with the built-in table derived from the CIF
Core dictionary named 'cif_core.dic' version 2.4.5 last updated on
2014-11-21.

data item '_exptl_crystal_density_meas' value 'not measured' was
changed to '?' -- the value is perceived as not measured.

Automatic conversion script
Id: cif_fix_values 8369 2020-08-20 11:38:08Z andrius 
;
_cod_original_sg_symbol_H-M P-3m1
_cod_database_code 1561563

loop_
_symmetry_equiv_pos_as_xyz
'x, y, z'
'-y, x-y, z'
'-x+y, -x, z'
'y, x, -z'
'x-y, -y, -z'
'-x, -x+y, -z'
'-x, -y, -z'
'y, -x+y, -z'
'x-y, x, -z'
'-y, -x, z'
'-x+y, y, z'
'x, x-y, z'

loop_
_atom_site_label
_atom_site_type_symbol
_atom_site_fract_x
_atom_site_fract_y
_atom_site_fract_z
_atom_site_U_iso_or_equiv
_atom_site_adp_type
_atom_site_occupancy
_atom_site_symmetry_multiplicity
_atom_site_calc_flag
_atom_site_refinement_flags
_atom_site_disorder_assembly
_atom_site_disorder_group
Ba1 Ba 0.0000 0.0000 0.0000 0.0196(4) Uani 1 12 d S . .
Mn1 Mn 0.0000 0.0000 0.5000 0.0088(5) Uani 1 12 d S . .
V1 V -0.3333 0.3333 -0.2319(2) 0.0074(4) Uani 1 6 d S . .
K1 K -0.3333 0.3333 0.3409(3) 0.0108(5) Uani 1 6 d S . .
O2 O -0.3333 0.3333 -0.0079(12) 0.0298(16) Uani 1 6 d S . .
O1 O -0.1702(4) 0.6596(7) -0.3124(4) 0.0142(8) Uani 1 2 d S . .

loop_
_atom_site_aniso_label
_atom_site_aniso_U_11
_atom_site_aniso_U_22
_atom_site_aniso_U_33
_atom_site_aniso_U_23
_atom_site_aniso_U_13
_atom_site_aniso_U_12
Ba1 0.0254(4) 0.0254(4) 0.0079(5) 0.000 0.000 0.0127(2)
Mn1 0.0091(6) 0.0091(6) 0.0081(10) 0.000 0.000 0.0046(3)
V1 0.0085(5) 0.0085(5) 0.0051(8) 0.000 0.000 0.0043(2)
K1 0.0116(6) 0.0116(6) 0.0094(10) 0.000 0.000 0.0058(3)
O2 0.043(2) 0.043(2) 0.004(3) 0.000 0.000 0.0213(12)
O1 0.0153(14) 0.0096(17) 0.0158(19) 0.0041(15) 0.0021(8) 0.0048(8)

loop_
_atom_type_symbol
_atom_type_description
_atom_type_scat_dispersion_real
_atom_type_scat_dispersion_imag
_atom_type_scat_source
O O 0.0106 0.0060 'International Tables Vol C Tables 4.2.6.8 and 6.1.1.4'
K K 0.2009 0.2494 'International Tables Vol C Tables 4.2.6.8 and 6.1.1.4'
V V 0.3005 0.5294 'International Tables Vol C Tables 4.2.6.8 and 6.1.1.4'
Mn Mn 0.3368 0.7283 'International Tables Vol C Tables 4.2.6.8 and 6.1.1.4'
Ba Ba -0.3244 2.2819 'International Tables Vol C Tables 4.2.6.8 and 6.1.1.4'

loop_
_geom_angle_atom_site_label_1
_geom_angle_atom_site_label_2
_geom_angle_atom_site_label_3
_geom_angle
_geom_angle_site_symmetry_1
_geom_angle_site_symmetry_3
O1 Ba1 O1 180.00(8) 7_565 1_545
O1 Ba1 O1 61.57(11) 7_565 9_655
O1 Ba1 O1 118.43(11) 1_545 9_655
O1 Ba1 O1 61.57(11) 7_565 8_445
O1 Ba1 O1 118.43(11) 1_545 8_445
O1 Ba1 O1 61.57(11) 9_655 8_445
O1 Ba1 O1 118.43(11) 7_565 3_455
O1 Ba1 O1 61.57(11) 1_545 3_455
O1 Ba1 O1 180.00(11) 9_655 3_455
O1 Ba1 O1 118.43(11) 8_445 3_455
O1 Ba1 O1 118.43(11) 7_565 2_665
O1 Ba1 O1 61.57(11) 1_545 2_665
O1 Ba1 O1 118.43(11) 9_655 2_665
O1 Ba1 O1 180.00(14) 8_445 2_665
O1 Ba1 O1 61.57(11) 3_455 2_665
O1 Ba1 O2 73.66(14) 7_565 .
O1 Ba1 O2 106.34(14) 1_545 .
O1 Ba1 O2 127.24(17) 9_655 .
O1 Ba1 O2 73.66(14) 8_445 .
O1 Ba1 O2 52.76(17) 3_455 .
O1 Ba1 O2 106.34(14) 2_665 .
O1 Ba1 O2 106.34(14) 7_565 7
O1 Ba1 O2 73.66(14) 1_545 7
O1 Ba1 O2 52.76(17) 9_655 7
O1 Ba1 O2 106.34(14) 8_445 7
O1 Ba1 O2 127.24(17) 3_455 7
O1 Ba1 O2 73.66(14) 2_665 7
O2 Ba1 O2 180.0 . 7
O1 Ba1 O2 52.76(17) 7_565 7_565
O1 Ba1 O2 127.24(17) 1_545 7_565
O1 Ba1 O2 106.34(14) 9_655 7_565
O1 Ba1 O2 106.34(14) 8_445 7_565
O1 Ba1 O2 73.66(14) 3_455 7_565
O1 Ba1 O2 73.66(14) 2_665 7_565
O2 Ba1 O2 60.031(10) . 7_565
O2 Ba1 O2 119.969(10) 7 7_565
O1 Ba1 O2 127.24(17) 7_565 1_545
O1 Ba1 O2 52.76(17) 1_545 1_545
O1 Ba1 O2 73.66(14) 9_655 1_545
O1 Ba1 O2 73.66(14) 8_445 1_545
O1 Ba1 O2 106.34(14) 3_455 1_545
O1 Ba1 O2 106.34(14) 2_665 1_545
O2 Ba1 O2 119.969(10) . 1_545
O2 Ba1 O2 60.031(10) 7 1_545
O2 Ba1 O2 180.0 7_565 1_545
O1 Ba1 O2 106.34(14) 7_565 7_455
O1 Ba1 O2 73.66(14) 1_545 7_455
O1 Ba1 O2 106.34(14) 9_655 7_455
O1 Ba1 O2 52.76(17) 8_445 7_455
O1 Ba1 O2 73.66(14) 3_455 7_455
O1 Ba1 O2 127.24(17) 2_665 7_455
O2 Ba1 O2 60.031(10) . 7_455
O2 Ba1 O2 119.969(10) 7 7_455
O2 Ba1 O2 119.969(10) 7_565 7_455
O2 Ba1 O2 60.031(10) 1_545 7_455
O1 Ba1 O2 73.66(14) 7_565 1_655
O1 Ba1 O2 106.34(14) 1_545 1_655
O1 Ba1 O2 73.66(14) 9_655 1_655
O1 Ba1 O2 127.24(17) 8_445 1_655
O1 Ba1 O2 106.34(14) 3_455 1_655
O1 Ba1 O2 52.76(17) 2_665 1_655
O2 Ba1 O2 119.969(10) . 1_655
O2 Ba1 O2 60.031(10) 7 1_655
O2 Ba1 O2 60.031(10) 7_565 1_655
O2 Ba1 O2 119.969(10) 1_545 1_655
O2 Ba1 O2 180.0 7_455 1_655
O1 Mn1 O1 180.0 2_666 8_445
O1 Mn1 O1 84.10(13) 2_666 1_546
O1 Mn1 O1 95.90(13) 8_445 1_546
O1 Mn1 O1 84.10(13) 2_666 3_456
O1 Mn1 O1 95.90(13) 8_445 3_456
O1 Mn1 O1 84.10(13) 1_546 3_456
O1 Mn1 O1 95.90(13) 2_666 7_565
O1 Mn1 O1 84.10(13) 8_445 7_565
O1 Mn1 O1 180.0 1_546 7_565
O1 Mn1 O1 95.90(13) 3_456 7_565
O1 Mn1 O1 95.90(13) 2_666 9_655
O1 Mn1 O1 84.10(13) 8_445 9_655
O1 Mn1 O1 95.90(13) 1_546 9_655
O1 Mn1 O1 180.00(13) 3_456 9_655
O1 Mn1 O1 84.10(13) 7_565 9_655
O1 Mn1 K1 54.80(2) 2_666 7_556
O1 Mn1 K1 125.20(2) 8_445 7_556
O1 Mn1 K1 54.80(2) 1_546 7_556
O1 Mn1 K1 121.12(9) 3_456 7_556
O1 Mn1 K1 125.20(2) 7_565 7_556
O1 Mn1 K1 58.88(9) 9_655 7_556
O1 Mn1 K1 125.20(2) 2_666 .
O1 Mn1 K1 54.80(2) 8_445 .
O1 Mn1 K1 125.20(2) 1_546 .
O1 Mn1 K1 58.88(9) 3_456 .
O1 Mn1 K1 54.80(2) 7_565 .
O1 Mn1 K1 121.12(9) 9_655 .
K1 Mn1 K1 180.0 7_556 .
O1 Mn1 K1 54.80(2) 2_666 7_566
O1 Mn1 K1 125.20(2) 8_445 7_566
O1 Mn1 K1 121.12(9) 1_546 7_566
O1 Mn1 K1 54.80(2) 3_456 7_566
O1 Mn1 K1 58.88(9) 7_565 7_566
O1 Mn1 K1 125.20(2) 9_655 7_566
K1 Mn1 K1 109.40(4) 7_556 7_566
K1 Mn1 K1 70.60(4) . 7_566
O1 Mn1 K1 125.20(2) 2_666 1_545
O1 Mn1 K1 54.80(2) 8_445 1_545
O1 Mn1 K1 58.88(9) 1_546 1_545
O1 Mn1 K1 125.20(2) 3_456 1_545
O1 Mn1 K1 121.12(9) 7_565 1_545
O1 Mn1 K1 54.80(2) 9_655 1_545
K1 Mn1 K1 70.60(4) 7_556 1_545
K1 Mn1 K1 109.40(4) . 1_545
K1 Mn1 K1 180.0 7_566 1_545
O1 Mn1 K1 121.12(9) 2_666 7_456
O1 Mn1 K1 58.88(9) 8_445 7_456
O1 Mn1 K1 54.80(2) 1_546 7_456
O1 Mn1 K1 54.80(2) 3_456 7_456
O1 Mn1 K1 125.20(2) 7_565 7_456
O1 Mn1 K1 125.20(2) 9_655 7_456
K1 Mn1 K1 109.40(4) 7_556 7_456
K1 Mn1 K1 70.60(4) . 7_456
K1 Mn1 K1 109.40(4) 7_566 7_456
K1 Mn1 K1 70.60(4) 1_545 7_456
O1 Mn1 K1 58.88(9) 2_666 1_655
O1 Mn1 K1 121.12(9) 8_445 1_655
O1 Mn1 K1 125.20(2) 1_546 1_655
O1 Mn1 K1 125.20(2) 3_456 1_655
O1 Mn1 K1 54.80(2) 7_565 1_655
O1 Mn1 K1 54.80(2) 9_655 1_655
K1 Mn1 K1 70.60(4) 7_556 1_655
K1 Mn1 K1 109.40(4) . 1_655
K1 Mn1 K1 70.60(4) 7_566 1_655
K1 Mn1 K1 109.40(4) 1_545 1_655
K1 Mn1 K1 180.0 7_456 1_655
O2 V1 O1 110.16(12) . 3_455
O2 V1 O1 110.16(12) . 2_565
O1 V1 O1 108.77(12) 3_455 2_565
O2 V1 O1 110.16(12) . .
O1 V1 O1 108.77(12) 3_455 .
O1 V1 O1 108.77(12) 2_565 .
O2 V1 K1 180.0 . 1_554
O1 V1 K1 69.84(12) 3_455 1_554
O1 V1 K1 69.84(12) 2_565 1_554
O1 V1 K1 69.84(12) . 1_554
O2 V1 K1 103.67(4) . 7_455
O1 V1 K1 57.484(15) 3_455 7_455
O1 V1 K1 57.484(15) 2_565 7_455
O1 V1 K1 146.16(13) . 7_455
K1 V1 K1 76.33(4) 1_554 7_455
O2 V1 K1 103.67(4) . 7_565
O1 V1 K1 57.484(15) 3_455 7_565
O1 V1 K1 146.16(13) 2_565 7_565
O1 V1 K1 57.484(15) . 7_565
K1 V1 K1 76.33(4) 1_554 7_565
K1 V1 K1 114.59(3) 7_455 7_565
O2 V1 K1 103.67(4) . 7_465
O1 V1 K1 146.16(13) 3_455 7_465
O1 V1 K1 57.484(15) 2_565 7_465
O1 V1 K1 57.484(15) . 7_465
K1 V1 K1 76.33(4) 1_554 7_465
K1 V1 K1 114.59(3) 7_455 7_465
K1 V1 K1 114.59(3) 7_565 7_465
O2 V1 Ba1 62.65(2) . .
O1 V1 Ba1 47.52(11) 3_455 .
O1 V1 Ba1 125.12(4) 2_565 .
O1 V1 Ba1 125.12(4) . .
K1 V1 Ba1 117.35(2) 1_554 .
K1 V1 Ba1 71.16(2) 7_455 .
K1 V1 Ba1 71.16(2) 7_565 .
K1 V1 Ba1 166.32(6) 7_465 .
O2 V1 Ba1 62.65(2) . 1_565
O1 V1 Ba1 125.12(4) 3_455 1_565
O1 V1 Ba1 125.12(4) 2_565 1_565
O1 V1 Ba1 47.52(11) . 1_565
K1 V1 Ba1 117.35(2) 1_554 1_565
K1 V1 Ba1 166.32(6) 7_455 1_565
K1 V1 Ba1 71.16(2) 7_565 1_565
K1 V1 Ba1 71.16(2) 7_465 1_565
Ba1 V1 Ba1 100.57(3) . 1_565
O2 V1 Ba1 62.65(2) . 1_455
O1 V1 Ba1 125.12(4) 3_455 1_455
O1 V1 Ba1 47.52(11) 2_565 1_455
O1 V1 Ba1 125.12(4) . 1_455
K1 V1 Ba1 117.35(2) 1_554 1_455
K1 V1 Ba1 71.16(2) 7_455 1_455
K1 V1 Ba1 166.32(6) 7_565 1_455
K1 V1 Ba1 71.16(2) 7_465 1_455
Ba1 V1 Ba1 100.57(3) . 1_455
Ba1 V1 Ba1 100.57(3) 1_565 1_455
O2 K1 O1 85.80(8) . 9
O2 K1 O1 85.80(8) . 7_565
O1 K1 O1 119.47(2) 9 7_565
O2 K1 O1 85.80(8) . 8_445
O1 K1 O1 58.42(14) 9 8_445
O1 K1 O1 61.23(14) 7_565 8_445
O2 K1 O1 85.80(8) . 8_455
O1 K1 O1 119.47(2) 9 8_455
O1 K1 O1 119.47(2) 7_565 8_455
O1 K1 O1 171.48(17) 8_445 8_455
O2 K1 O1 85.80(8) . 9_665
O1 K1 O1 171.48(17) 9 9_665
O1 K1 O1 58.42(14) 7_565 9_665
O1 K1 O1 119.47(2) 8_445 9_665
O1 K1 O1 61.23(14) 8_455 9_665
O2 K1 O1 85.80(8) . 7_465
O1 K1 O1 61.23(14) 9 7_465
O1 K1 O1 171.48(17) 7_565 7_465
O1 K1 O1 119.47(2) 8_445 7_465
O1 K1 O1 58.42(14) 8_455 7_465
O1 K1 O1 119.47(2) 9_665 7_465
O2 K1 O1 147.68(7) . 3_456
O1 K1 O1 93.17(8) 9 3_456
O1 K1 O1 66.64(12) 7_565 3_456
O1 K1 O1 66.64(11) 8_445 3_456
O1 K1 O1 121.80(8) 8_455 3_456
O1 K1 O1 93.17(8) 9_665 3_456
O1 K1 O1 121.80(8) 7_465 3_456
O2 K1 O1 147.68(7) . 1_556
O1 K1 O1 121.80(8) 9 1_556
O1 K1 O1 93.17(8) 7_565 1_556
O1 K1 O1 121.80(8) 8_445 1_556
O1 K1 O1 66.64(12) 8_455 1_556
O1 K1 O1 66.64(12) 9_665 1_556
O1 K1 O1 93.17(8) 7_465 1_556
O1 K1 O1 55.16(11) 3_456 1_556
O2 K1 O1 147.68(7) . 2_566
O1 K1 O1 66.64(12) 9 2_566
O1 K1 O1 121.80(8) 7_565 2_566
O1 K1 O1 93.17(8) 8_445 2_566
O1 K1 O1 93.17(8) 8_455 2_566
O1 K1 O1 121.80(8) 9_665 2_566
O1 K1 O1 66.64(12) 7_465 2_566
O1 K1 O1 55.16(11) 3_456 2_566
O1 K1 O1 55.16(11) 1_556 2_566
O2 K1 V1 180.0 . 1_556
O1 K1 V1 94.20(8) 9 1_556
O1 K1 V1 94.20(8) 7_565 1_556
O1 K1 V1 94.20(8) 8_445 1_556
O1 K1 V1 94.20(8) 8_455 1_556
O1 K1 V1 94.20(8) 9_665 1_556
O1 K1 V1 94.20(8) 7_465 1_556
O1 K1 V1 32.32(7) 3_456 1_556
O1 K1 V1 32.32(7) 1_556 1_556
O1 K1 V1 32.32(7) 2_566 1_556
O2 K1 V1 76.33(4) . 7_455
O1 K1 V1 30.41(7) 9 7_455
O1 K1 V1 89.69(7) 7_565 7_455
O1 K1 V1 30.41(7) 8_445 7_455
O1 K1 V1 144.68(8) 8_455 7_455
O1 K1 V1 144.68(8) 9_665 7_455
O1 K1 V1 89.69(7) 7_465 7_455
O1 K1 V1 86.56(5) 3_456 7_455
O1 K1 V1 135.99(9) 1_556 7_455
O1 K1 V1 86.56(5) 2_566 7_455
V1 K1 V1 103.67(4) 1_556 7_455
V1 O2 K1 180.0 . .
V1 O2 Ba1 91.01(16) . .
K1 O2 Ba1 88.99(16) . .
V1 O2 Ba1 91.01(16) . 1_565
K1 O2 Ba1 88.99(16) . 1_565
Ba1 O2 Ba1 119.969(10) . 1_565
V1 O2 Ba1 91.01(16) . 1_455
K1 O2 Ba1 88.99(16) . 1_455
Ba1 O2 Ba1 119.969(10) . 1_455
Ba1 O2 Ba1 119.969(10) 1_565 1_455
V1 O1 Mn1 160.8(2) . 1_564
V1 O1 Ba1 106.06(15) . 1_565
Mn1 O1 Ba1 93.11(12) 1_564 1_565
V1 O1 K1 92.11(7) . 7_565
Mn1 O1 K1 86.80(8) 1_564 7_565
Ba1 O1 K1 92.97(8) 1_565 7_565
V1 O1 K1 92.11(7) . 7_465
Mn1 O1 K1 86.80(8) 1_564 7_465
Ba1 O1 K1 92.97(8) 1_565 7_465
K1 O1 K1 171.48(17) 7_565 7_465
V1 O1 K1 77.84(14) . 1_554
Mn1 O1 K1 82.98(10) 1_564 1_554
Ba1 O1 K1 176.09(13) 1_565 1_554
K1 O1 K1 86.83(8) 7_565 1_554
K1 O1 K1 86.83(8) 7_465 1_554

loop_
_geom_bond_atom_site_label_1
_geom_bond_atom_site_label_2
_geom_bond_distance
_geom_bond_site_symmetry_2
Ba1 O1 2.860(3) 7_565
Ba1 O1 2.860(3) 1_545
Ba1 O1 2.860(3) 9_655
Ba1 O1 2.860(3) 8_445
Ba1 O1 2.860(3) 3_455
Ba1 O1 2.860(3) 2_665
Ba1 O2 3.3110(5) .
Ba1 O2 3.3110(5) 7
Ba1 O2 3.3110(5) 7_565
Ba1 O2 3.3110(5) 1_545
Ba1 O2 3.3110(5) 7_455
Ba1 O2 3.3110(5) 1_655
Mn1 O1 2.186(3) 2_666
Mn1 O1 2.186(3) 8_445
Mn1 O1 2.186(3) 1_546
Mn1 O1 2.186(3) 3_456
Mn1 O1 2.186(3) 7_565
Mn1 O1 2.186(3) 9_655
Mn1 K1 3.5129(9) 7_556
Mn1 K1 3.5129(9) .
Mn1 K1 3.5129(9) 7_566
Mn1 K1 3.5129(9) 1_545
Mn1 K1 3.5129(9) 7_456
Mn1 K1 3.5129(9) 1_655
V1 O2 1.654(9) .
V1 O1 1.726(4) 3_455
V1 O1 1.726(4) 2_565
V1 O1 1.726(4) .
V1 K1 3.156(3) 1_554
V1 K1 3.4071(8) 7_455
V1 K1 3.4071(8) 7_565
V1 K1 3.4071(8) 7_465
V1 Ba1 3.7272(9) 1_565
V1 Ba1 3.7272(9) 1_455
K1 O2 2.576(10) .
K1 O1 2.875(3) 9
K1 O1 2.875(3) 7_565
K1 O1 2.875(4) 8_445
K1 O1 2.875(4) 8_455
K1 O1 2.875(3) 9_665
K1 O1 2.875(3) 7_465
K1 O1 3.030(4) 3_456
K1 O1 3.030(4) 1_556
K1 O1 3.030(4) 2_566
K1 V1 3.156(3) 1_556
K1 V1 3.4071(8) 7_455
O2 Ba1 3.3110(5) 1_565
O2 Ba1 3.3110(5) 1_455
O1 Mn1 2.186(3) 1_564
O1 Ba1 2.860(3) 1_565
O1 K1 2.875(3) 7_565
O1 K1 2.875(3) 7_465
O1 K1 3.030(4) 1_554
